data_1512644
loop_
_publ_author_name
'Kari Darling'
'Wayne Ouellette'
'Steven Pellizzeri'
'Tiffany Smith'
'Jose Vargas'
'Steven Tomaszfski'
'Charles J. O-Connor'
'Jon Zubieta'

_publ_section_title
;
 One- and two-dimensional coordination polymers of substituted tetrazoles
 with cadmium(II)
;
_journal_name_full
;
Inorganica Chimica Acta
;
_journal_page_first 417
_journal_page_last 427
_journal_paper_doi 10.1016/j.ica.2012.05.019
_journal_volume 392
_journal_year 2012
_chemical_formula_moiety 'C12 H12 Cu N10 O2'
_chemical_formula_sum 'C12 H12 Cu N10 O2'
_chemical_formula_weight 391.87
_space_group_IT_number 64
_symmetry_cell_setting orthorhombic
_symmetry_space_group_name_Hall '-C 2ac 2'
_symmetry_space_group_name_H-M 'C m c a'
_atom_sites_solution_hydrogens geom
_atom_sites_solution_primary direct
_atom_sites_solution_secondary difmap
_cell_angle_alpha 90.00
_cell_angle_beta 90.00
_cell_angle_gamma 90.00
_cell_formula_units_Z 4
_cell_length_a 8.2773(7)
_cell_length_b 15.4031(14)
_cell_length_c 12.5645(11)
_cell_measurement_reflns_used 1844
_cell_measurement_temperature 98(2)
_cell_measurement_theta_max 28.27
_cell_measurement_theta_min 2.97
_cell_volume 1601.9(2)
_computing_cell_refinement 'Bruker SAINT (Bruker, 1998)'
_computing_data_collection 'Bruker SMART (Bruker, 1998)'
_computing_data_reduction 'Bruker SAINT'
_computing_molecular_graphics 'CrystalMaker (Palmer, 2006)'
_computing_publication_material 'Bruker SHELXTL (Sheldrick, 2008)'
_computing_structure_refinement 'SHELXL-97 (Sheldrick, 1997)'
_computing_structure_solution 'SHELXS-97 (Sheldrick, 1990)'
_diffrn_ambient_temperature 98(2)
_diffrn_measured_fraction_theta_full 0.999
_diffrn_measured_fraction_theta_max 0.999
_diffrn_measurement_device_type 'CCD area detector'
_diffrn_measurement_method 'phi and omega scans'
_diffrn_radiation_monochromator graphite
_diffrn_radiation_source 'fine-focus sealed tube'
_diffrn_radiation_type MoK\a
_diffrn_radiation_wavelength 0.71073
_diffrn_reflns_av_R_equivalents 0.0504
_diffrn_reflns_av_sigmaI/netI 0.0253
_diffrn_reflns_limit_h_max 10
_diffrn_reflns_limit_h_min -10
_diffrn_reflns_limit_k_max 20
_diffrn_reflns_limit_k_min -20
_diffrn_reflns_limit_l_max 16
_diffrn_reflns_limit_l_min -16
_diffrn_reflns_number 9137
_diffrn_reflns_theta_full 27.48
_diffrn_reflns_theta_max 27.48
_diffrn_reflns_theta_min 3.10
_exptl_absorpt_coefficient_mu 1.394
_exptl_absorpt_correction_T_max .966
_exptl_absorpt_correction_T_min .936
_exptl_absorpt_correction_type multi-scan
_exptl_absorpt_process_details 'SADABS (Bruker, 1998)'
_exptl_crystal_colour blue
_exptl_crystal_density_diffrn 1.625
_exptl_crystal_density_method 'not measured'
_exptl_crystal_description block
_exptl_crystal_F_000 788
_exptl_crystal_size_max .28
_exptl_crystal_size_mid .16
_exptl_crystal_size_min .10
_refine_diff_density_max 1.111
_refine_diff_density_min -1.846
_refine_diff_density_rms 0.233
_refine_ls_extinction_method none
_refine_ls_goodness_of_fit_ref 1.184
_refine_ls_hydrogen_treatment mixed
_refine_ls_matrix_type full
_refine_ls_number_parameters 109
_refine_ls_number_reflns 982
_refine_ls_number_restraints 4
_refine_ls_restrained_S_all 1.182
_refine_ls_R_factor_all 0.0888
_refine_ls_R_factor_gt 0.0837
_refine_ls_shift/su_max 0.003
_refine_ls_shift/su_mean 0.001
_refine_ls_structure_factor_coef Fsqd
_refine_ls_weighting_details 'calc w=1/[\s^2^(Fo^2^)+(0.0987P)^2^+60.4909P] where P=(Fo^2^+2Fc^2^)/3'
_refine_ls_weighting_scheme calc
_refine_ls_wR_factor_gt 0.2069
_refine_ls_wR_factor_ref 0.2095
_reflns_number_gt 885
_reflns_number_total 982
_reflns_threshold_expression >2sigma(I)
_cod_data_source_file ICA-2012-392-417-427-3.cif
_cod_data_source_block cmca1
_cod_depositor_comments
;
The following automatic conversions were performed:

'_symmetry_cell_setting' value 'Orthorhombic' changed to
'orthorhombic' according to the built-in table from CIF Core
dictionary named 'cif_core.dic' version 2.4.1 from 2010-06-29.

Automatic conversion script
Id: cif_fix_values 1891 2012-01-12 08:04:46Z andrius 
;
_cod_original_sg_symbol_Hall '-C 2bc 2'
_cod_original_sg_symbol_H-M cmca
_cod_database_code 1512644

loop_
_symmetry_equiv_pos_as_xyz
'x, y, z'
'-x, -y+1/2, z+1/2'
'-x, y+1/2, -z+1/2'
'x, -y, -z'
'x+1/2, y+1/2, z'
'-x+1/2, -y+1, z+1/2'
'-x+1/2, y+1, -z+1/2'
'x+1/2, -y+1/2, -z'
'-x, -y, -z'
'x, y-1/2, -z-1/2'
'x, -y-1/2, z-1/2'
'-x, y, z'
'-x+1/2, -y+1/2, -z'
'x+1/2, y, -z-1/2'
'x+1/2, -y, z-1/2'
'-x+1/2, y+1/2, z'

loop_
_atom_site_label
_atom_site_type_symbol
_atom_site_fract_x
_atom_site_fract_y
_atom_site_fract_z
_atom_site_U_iso_or_equiv
_atom_site_adp_type
_atom_site_occupancy
_atom_site_symmetry_multiplicity
_atom_site_calc_flag
_atom_site_refinement_flags
_atom_site_disorder_assembly
_atom_site_disorder_group
Cu1 Cu 0.0000 0.0000 0.0000 0.0241(6) Uani 1 4 d S . .
O1 O 0.289(2) 0.0000 0.0000 0.087(5) Uani 1 2 d S . .
C1 C -0.112(2) 0.1817(10) 0.0357(12) 0.028(3) Uani 0.50 1 d PD . 1
H1 H -0.190(17) 0.169(12) -0.020(11) 0.034 Uiso 0.50 1 d PD A 1
C2 C -0.120(3) 0.2638(11) 0.0824(12) 0.035(4) Uani 0.50 1 d PD . 1
H2 H -0.07(3) 0.259(15) 0.152(8) 0.042 Uiso 0.50 1 d PD B 1
C4 C 0.106(3) 0.2210(11) 0.1900(14) 0.033(4) Uani 0.50 1 d PD . 1
C3 C 0.0000 0.2834(7) 0.1623(9) 0.027(3) Uani 1 2 d S . 1
H4 H 0.042(19) 0.248(10) 0.244(10) 0.039 Uiso 0.50 1 d PD C 1
C5 C 0.111(2) 0.1417(11) 0.1378(14) 0.033(4) Uani 0.50 1 d PD . 1
H5 H 0.200(16) 0.103(10) 0.150(15) 0.039 Uiso 0.50 1 d PD D 1
C6 C 0.0000 0.3643(7) 0.2232(9) 0.036(3) Uani 1 2 d S . 1
N1 N 0.0000 0.1211(6) 0.0613(7) 0.026(2) Uani 1 2 d S . 1
N2 N 0.083(2) 0.4394(9) 0.1866(11) 0.037(4) Uani 0.50 1 d P . 1
N3 N 0.0000 0.3699(6) 0.3240(8) 0.041(3) Uani 1 2 d S E 1
N4 N 0.0000 0.4513(6) 0.3505(8) 0.033(3) Uani 1 2 d S . 1
N5 N 0.083(2) 0.4924(8) 0.2688(11) 0.041(4) Uani 0.50 1 d P . 1

loop_
_atom_site_aniso_label
_atom_site_aniso_U_11
_atom_site_aniso_U_22
_atom_site_aniso_U_33
_atom_site_aniso_U_23
_atom_site_aniso_U_13
_atom_site_aniso_U_12
Cu1 0.0413(12) 0.0156(9) 0.0155(9) 0.0005(7) 0.000 0.000
O1 0.109(13) 0.088(10) 0.065(8) 0.016(7) 0.000 0.000
C1 0.036(8) 0.029(8) 0.020(6) -0.004(6) -0.007(6) 0.010(7)
C2 0.056(11) 0.032(8) 0.018(7) -0.005(6) -0.001(7) 0.017(8)
C3 0.046(8) 0.014(5) 0.020(5) -0.004(4) 0.000 0.000
C4 0.046(10) 0.024(7) 0.028(8) 0.000(6) -0.013(8) -0.004(8)
C5 0.042(9) 0.025(7) 0.032(8) 0.001(6) -0.010(8) 0.007(7)
C6 0.072(10) 0.019(5) 0.017(5) -0.006(4) 0.000 0.000
N1 0.039(5) 0.023(4) 0.015(4) 0.000(3) 0.000 0.000
N2 0.057(10) 0.027(7) 0.027(7) -0.004(5) 0.011(7) -0.018(7)
N3 0.092(10) 0.016(4) 0.016(4) -0.002(4) 0.000 0.000
N4 0.062(8) 0.016(4) 0.021(5) -0.001(4) 0.000 0.000
N5 0.068(10) 0.024(6) 0.030(8) -0.005(5) 0.014(7) -0.001(7)

loop_
_atom_type_symbol
_atom_type_description
_atom_type_scat_dispersion_real
_atom_type_scat_dispersion_imag
_atom_type_scat_source
C C 0.0033 0.0016 'International Tables Vol C Tables 4.2.6.8 and 6.1.1.4'
H H 0.0000 0.0000 'International Tables Vol C Tables 4.2.6.8 and 6.1.1.4'
N N 0.0061 0.0033 'International Tables Vol C Tables 4.2.6.8 and 6.1.1.4'
O O 0.0106 0.0060 'International Tables Vol C Tables 4.2.6.8 and 6.1.1.4'
Cu Cu 0.3201 1.2651 'International Tables Vol C Tables 4.2.6.8 and 6.1.1.4'

loop_
_geom_angle_atom_site_label_1
_geom_angle_atom_site_label_2
_geom_angle_atom_site_label_3
_geom_angle
_geom_angle_site_symmetry_1
_geom_angle_site_symmetry_3
N1 Cu1 N1 180.0 . 9
N1 Cu1 N4 89.3(4) . 10_556
N1 Cu1 N4 90.7(4) 9 10_556
N1 Cu1 N4 90.7(4) . 2_554
N1 Cu1 N4 89.3(4) 9 2_554
N4 Cu1 N4 180.0(5) 10_556 2_554
N1 Cu1 O1 90.0 . 9
C1 N1 C5 117.8(12) . .
C1 N1 C5 117.8(12) 12 12
C1 N1 Cu1 123.1(8) 12 .
C1 N1 Cu1 123.1(8) . .
C5 N1 Cu1 118.9(8) . .
C5 N1 Cu1 118.9(8) 12 .
C4 C3 C2 118.6(12) 12 12
C4 C3 C2 118.6(12) . .
C4 C3 C6 118.3(10) . .
C4 C3 C6 118.3(10) 12 .
C2 C3 C6 122.8(9) 12 .
C2 C3 C6 122.8(9) . .
N1 C1 C2 123.7(15) . .
C1 C2 C3 116.8(14) . .
C3 C4 C5 121.7(15) . .
N1 C5 C4 121.2(15) . .
N3 C6 N2 105.4(10) . 12
N3 C6 N2 105.4(10) . .
N3 C6 C3 125.5(11) . .
N2 C6 C3 121.7(9) 12 .
N2 C6 C3 121.7(9) . .
C6 N3 N4 108.8(10) . .
N3 N4 N5 104.5(9) . .
N3 N4 N5 104.5(9) . 12
N3 N4 Cu1 126.7(8) . 2
N5 N4 Cu1 121.2(8) . 2
N5 N4 Cu1 121.2(8) 12 2
N2 N5 N4 107.3(12) . .

loop_
_geom_bond_atom_site_label_1
_geom_bond_atom_site_label_2
_geom_bond_distance
_geom_bond_site_symmetry_2
Cu1 N1 2.018(9) .
Cu1 N1 2.018(9) 9
Cu1 N4 2.022(10) 10_556
Cu1 N4 2.022(10) 2_554
Cu1 O1 2.394(19) 9
Cu1 O1 2.394(19) .
N1 C1 1.356(17) 12
N1 C1 1.356(17) .
N1 C5 1.365(19) .
N1 C5 1.365(19) 12
C3 C4 1.35(2) .
C3 C4 1.35(2) 12
C3 C2 1.44(2) 12
C3 C2 1.44(2) .
C3 C6 1.462(14) .
C1 C2 1.40(2) .
C1 C5 1.42(2) 12
C2 C4 1.51(2) 12
C4 C5 1.39(2) .
C4 C2 1.51(2) 12
C5 C1 1.42(2) 12
C6 N3 1.270(15) .
C6 N2 1.423(16) 12
C6 N2 1.423(16) .
N2 N5 1.315(19) .
N2 N2 1.38(4) 12
N3 N4 1.297(13) .
N4 N5 1.389(17) .
N4 N5 1.389(17) 12
N5 N5 1.37(4) 12
